data_7121525
loop_
_publ_author_name
'Khan, Ijaz'
'Zhao, Can'
'Zhang, Yong Jian'

_publ_section_title
;
 Pd-Catalyzed asymmetric decarboxylative cycloaddition of vinylethylene
 carbonates with 3-cyanochromones.
;
_journal_issue 37
_journal_name_full 'Chemical communications (Cambridge, England)'
_journal_page_first 4708
_journal_page_last 4711
_journal_paper_doi 10.1039/c8cc02456a
_journal_volume 54
_journal_year 2018
_chemical_formula_moiety 'C20 H14 N2 O5'
_chemical_formula_sum 'C20 H14 N2 O5'
_chemical_formula_weight 362.33
_space_group_crystal_system monoclinic
_space_group_IT_number 14
_space_group_name_Hall '-P 2ybc'
_space_group_name_H-M_alt 'P 1 21/c 1'
_symmetry_space_group_name_Hall '-P 2ybc'
_symmetry_space_group_name_H-M 'P 1 21/c 1'
_atom_sites_solution_hydrogens geom
_audit_creation_method SHELXL-2014/7
_audit_update_record
;
2018-01-05 deposited with the CCDC.
2018-04-16 downloaded from the CCDC.
;
_cell_angle_alpha 90
_cell_angle_beta 115.8240(10)
_cell_angle_gamma 90
_cell_formula_units_Z 4
_cell_length_a 11.4782(3)
_cell_length_b 14.6774(4)
_cell_length_c 10.8540(3)
_cell_measurement_reflns_used 9910
_cell_measurement_temperature 293(2)
_cell_measurement_theta_max 66.64
_cell_measurement_theta_min 4.28
_cell_volume 1645.97(8)
_computing_cell_refinement 'Bruker SAINT'
_computing_data_collection 'Bruker APEX2'
_computing_data_reduction 'Bruker SAINT'
_computing_molecular_graphics 'Bruker SHELXTL'
_computing_publication_material 'Bruker SHELXTL'
_computing_structure_refinement 'SHELXL-2014 (Sheldrick, 2014)'
_computing_structure_solution 'SHELXS-97 (Sheldrick 2008)'
_diffrn_ambient_temperature 293(2)
_diffrn_measured_fraction_theta_full 0.989
_diffrn_measured_fraction_theta_max 0.989
_diffrn_measurement_device_type 'CCD area detector'
_diffrn_measurement_method 'phi and omega scans'
_diffrn_radiation_type CuK\a
_diffrn_radiation_wavelength 1.54178
_diffrn_reflns_av_R_equivalents 0.0230
_diffrn_reflns_av_unetI/netI 0.0157
_diffrn_reflns_Laue_measured_fraction_full 0.989
_diffrn_reflns_Laue_measured_fraction_max 0.989
_diffrn_reflns_limit_h_max 12
_diffrn_reflns_limit_h_min -13
_diffrn_reflns_limit_k_max 17
_diffrn_reflns_limit_k_min -17
_diffrn_reflns_limit_l_max 12
_diffrn_reflns_limit_l_min -12
_diffrn_reflns_number 16118
_diffrn_reflns_point_group_measured_fraction_full 0.989
_diffrn_reflns_point_group_measured_fraction_max 0.989
_diffrn_reflns_theta_full 66.689
_diffrn_reflns_theta_max 66.689
_diffrn_reflns_theta_min 5.235
_diffrn_source 'sealed tube'
_exptl_absorpt_coefficient_mu 0.893
_exptl_absorpt_correction_type none
_exptl_crystal_colour colorless
_exptl_crystal_density_diffrn 1.462
_exptl_crystal_description block
_exptl_crystal_F_000 688
_exptl_crystal_size_max 0.05
_exptl_crystal_size_mid 0.04
_exptl_crystal_size_min 0.03
_refine_diff_density_max 0.262
_refine_diff_density_min -0.206
_refine_diff_density_rms 0.033
_refine_ls_extinction_method none
_refine_ls_goodness_of_fit_ref 1.031
_refine_ls_hydrogen_treatment constr
_refine_ls_matrix_type full
_refine_ls_number_parameters 244
_refine_ls_number_reflns 2888
_refine_ls_number_restraints 0
_refine_ls_restrained_S_all 1.031
_refine_ls_R_factor_all 0.0344
_refine_ls_R_factor_gt 0.0310
_refine_ls_shift/su_max 0.001
_refine_ls_shift/su_mean 0.000
_refine_ls_structure_factor_coef Fsqd
_refine_ls_weighting_details 'w=1/[\s^2^(Fo^2^)+(0.0469P)^2^+0.4756P] where P=(Fo^2^+2Fc^2^)/3'
_refine_ls_weighting_scheme calc
_refine_ls_wR_factor_gt 0.0841
_refine_ls_wR_factor_ref 0.0870
_reflns_Friedel_coverage 0.000
_reflns_number_gt 2625
_reflns_number_total 2888
_reflns_threshold_expression 'I > 2\s(I)'
_cod_data_source_file c8cc02456a2.cif
_cod_data_source_block a_CCDC1
_cod_depositor_comments 'Adding full bibliography for 7121524--7121526.cif.'
_cod_database_code 7121525
_shelx_shelxl_version_number 2014/7
_shelx_space_group_comment
;
The symmetry employed for this shelxl refinement is uniquely defined
by the following loop, which should always be used as a source of
symmetry information in preference to the above space-group names.
They are only intended as comments.
;

loop_
_space_group_symop_operation_xyz
'x, y, z'
'-x, y+1/2, -z+1/2'
'-x, -y, -z'
'x, -y-1/2, z-1/2'

loop_
_atom_site_label
_atom_site_type_symbol
_atom_site_fract_x
_atom_site_fract_y
_atom_site_fract_z
_atom_site_U_iso_or_equiv
_atom_site_adp_type
_atom_site_occupancy
_atom_site_site_symmetry_order
_atom_site_calc_flag
_atom_site_refinement_flags_posn
_atom_site_refinement_flags_adp
C1 C 0.37306(11) 0.97036(8) 0.13051(11) 0.0233(3) Uani 1 1 d . .
C2 C 0.48486(12) 1.01375(8) 0.25600(12) 0.0274(3) Uani 1 1 d . .
H2 H 0.5512 1.0382 0.2312 0.033 Uiso 1 1 calc R U
C3 C 0.35874(12) 1.14856(8) 0.23065(12) 0.0278(3) Uani 1 1 d . .
C4 C 0.35361(13) 1.23206(9) 0.28914(13) 0.0336(3) Uani 1 1 d . .
H4 H 0.3997 1.2407 0.3830 0.040 Uiso 1 1 calc R U
C5 C 0.28023(13) 1.30157(9) 0.20756(14) 0.0341(3) Uani 1 1 d . .
H5 H 0.2762 1.3576 0.2456 0.041 Uiso 1 1 calc R U
C6 C 0.21206(12) 1.28727(8) 0.06736(13) 0.0305(3) Uani 1 1 d . .
C7 C 0.21015(11) 1.20398(8) 0.00821(12) 0.0272(3) Uani 1 1 d . .
H7 H 0.1609 1.1953 -0.0852 0.033 Uiso 1 1 calc R U
C8 C 0.28343(11) 1.13276(8) 0.09095(12) 0.0251(3) Uani 1 1 d . .
C9 C 0.28415(11) 1.04325(8) 0.03050(11) 0.0236(3) Uani 1 1 d . .
C10 C 0.42975(11) 0.91750(8) 0.05478(11) 0.0246(3) Uani 1 1 d . .
C11 C 0.31090(11) 0.90434(8) 0.20314(11) 0.0246(3) Uani 1 1 d . .
C12 C 0.43345(12) 0.88334(9) 0.33844(12) 0.0316(3) Uani 1 1 d . .
H12A H 0.4134 0.8900 0.4160 0.038 Uiso 1 1 calc R U
H12B H 0.4614 0.8211 0.3370 0.038 Uiso 1 1 calc R U
C13 C 0.21219(12) 0.95744(8) 0.23394(12) 0.0286(3) Uani 1 1 d . .
H13 H 0.2448 0.9964 0.3090 0.034 Uiso 1 1 calc R U
C14 C 0.08639(13) 0.95344(9) 0.16500(14) 0.0369(3) Uani 1 1 d . .
H14A H 0.0492 0.9155 0.0891 0.044 Uiso 1 1 calc R U
H14B H 0.0340 0.9886 0.1918 0.044 Uiso 1 1 calc R U
C15 C 0.25026(11) 0.81737(8) 0.12387(12) 0.0250(3) Uani 1 1 d . .
C16 C 0.25853(12) 0.73698(8) 0.19592(13) 0.0302(3) Uani 1 1 d . .
H16 H 0.3051 0.7365 0.2907 0.036 Uiso 1 1 calc R U
C17 C 0.19845(13) 0.65775(8) 0.12853(14) 0.0339(3) Uani 1 1 d . .
H17 H 0.2050 0.6049 0.1783 0.041 Uiso 1 1 calc R U
C18 C 0.12891(13) 0.65705(9) -0.01240(14) 0.0344(3) Uani 1 1 d . .
H18 H 0.0898 0.6037 -0.0578 0.041 Uiso 1 1 calc R U
C19 C 0.11812(13) 0.73662(9) -0.08513(13) 0.0336(3) Uani 1 1 d . .
H19 H 0.0706 0.7368 -0.1798 0.040 Uiso 1 1 calc R U
C20 C 0.17771(12) 0.81637(8) -0.01790(12) 0.0291(3) Uani 1 1 d . .
H20 H 0.1691 0.8695 -0.0679 0.035 Uiso 1 1 calc R U
N1 N 0.47466(10) 0.87943(7) -0.00572(11) 0.0299(2) Uani 1 1 d . .
N2 N 0.14350(11) 1.36434(7) -0.02056(13) 0.0369(3) Uani 1 1 d . .
O1 O 0.13978(11) 1.43619(6) 0.03481(12) 0.0507(3) Uani 1 1 d . .
O2 O 0.09478(11) 1.35299(7) -0.14477(11) 0.0495(3) Uani 1 1 d . .
O3 O 0.43719(8) 1.08374(6) 0.31607(8) 0.0306(2) Uani 1 1 d . .
O4 O 0.53480(8) 0.94558(6) 0.35132(8) 0.0315(2) Uani 1 1 d . .
O5 O 0.22400(8) 1.02729(5) -0.09072(8) 0.0285(2) Uani 1 1 d . .

loop_
_atom_site_aniso_label
_atom_site_aniso_U_11
_atom_site_aniso_U_22
_atom_site_aniso_U_33
_atom_site_aniso_U_23
_atom_site_aniso_U_13
_atom_site_aniso_U_12
C1 0.0251(6) 0.0233(5) 0.0220(6) -0.0002(4) 0.0106(5) -0.0005(4)
C2 0.0272(6) 0.0297(6) 0.0231(6) 0.0000(5) 0.0088(5) -0.0015(5)
C3 0.0301(6) 0.0269(6) 0.0286(6) -0.0011(5) 0.0148(5) -0.0045(5)
C4 0.0405(7) 0.0309(7) 0.0316(7) -0.0076(5) 0.0178(6) -0.0079(5)
C5 0.0395(7) 0.0260(6) 0.0439(8) -0.0092(5) 0.0248(6) -0.0064(5)
C6 0.0308(6) 0.0232(6) 0.0428(7) 0.0009(5) 0.0211(6) -0.0009(5)
C7 0.0274(6) 0.0265(6) 0.0305(6) -0.0002(5) 0.0150(5) -0.0024(5)
C8 0.0269(6) 0.0234(6) 0.0278(6) -0.0013(5) 0.0144(5) -0.0028(5)
C9 0.0233(5) 0.0251(6) 0.0236(6) 0.0012(4) 0.0113(5) -0.0016(4)
C10 0.0250(6) 0.0230(6) 0.0244(6) 0.0041(5) 0.0095(5) -0.0005(5)
C11 0.0274(6) 0.0258(6) 0.0216(6) 0.0022(4) 0.0115(5) -0.0003(5)
C12 0.0312(6) 0.0357(7) 0.0244(6) 0.0055(5) 0.0087(5) -0.0028(5)
C13 0.0366(7) 0.0258(6) 0.0286(6) -0.0015(5) 0.0192(5) -0.0017(5)
C14 0.0363(7) 0.0391(7) 0.0382(7) -0.0010(6) 0.0190(6) 0.0055(6)
C15 0.0255(6) 0.0248(6) 0.0275(6) -0.0001(5) 0.0142(5) 0.0005(5)
C16 0.0335(6) 0.0294(6) 0.0300(6) 0.0044(5) 0.0159(5) 0.0017(5)
C17 0.0401(7) 0.0240(6) 0.0441(8) 0.0049(5) 0.0243(6) 0.0012(5)
C18 0.0399(7) 0.0271(6) 0.0431(8) -0.0071(5) 0.0244(6) -0.0061(5)
C19 0.0383(7) 0.0337(7) 0.0304(6) -0.0044(5) 0.0163(6) -0.0063(5)
C20 0.0337(6) 0.0258(6) 0.0288(6) 0.0011(5) 0.0147(5) -0.0028(5)
N1 0.0317(6) 0.0296(5) 0.0309(5) 0.0029(4) 0.0161(5) 0.0030(4)
N2 0.0365(6) 0.0258(6) 0.0522(7) 0.0031(5) 0.0230(6) 0.0012(5)
O1 0.0554(6) 0.0230(5) 0.0747(8) -0.0042(5) 0.0293(6) 0.0036(4)
O2 0.0610(7) 0.0354(5) 0.0492(7) 0.0103(5) 0.0212(5) 0.0109(5)
O3 0.0365(5) 0.0288(5) 0.0229(4) -0.0027(3) 0.0096(4) -0.0012(4)
O4 0.0278(4) 0.0332(5) 0.0270(4) 0.0045(3) 0.0059(4) -0.0008(4)
O5 0.0325(4) 0.0264(4) 0.0223(4) -0.0003(3) 0.0081(3) 0.0002(3)

loop_
_atom_type_symbol
_atom_type_description
_atom_type_scat_dispersion_real
_atom_type_scat_dispersion_imag
_atom_type_scat_source
C C 0.0181 0.0091 'International Tables Vol C Tables 4.2.6.8 and 6.1.1.4'
H H 0.0000 0.0000 'International Tables Vol C Tables 4.2.6.8 and 6.1.1.4'
N N 0.0311 0.0180 'International Tables Vol C Tables 4.2.6.8 and 6.1.1.4'
O O 0.0492 0.0322 'International Tables Vol C Tables 4.2.6.8 and 6.1.1.4'

loop_
_geom_angle_atom_site_label_1
_geom_angle_atom_site_label_2
_geom_angle_atom_site_label_3
_geom_angle
C10 C1 C2 108.07(9)
C10 C1 C9 106.81(9)
C2 C1 C9 111.96(9)
C10 C1 C11 110.88(9)
C2 C1 C11 101.11(9)
C9 C1 C11 117.68(9)
O4 C2 O3 107.09(9)
O4 C2 C1 106.14(9)
O3 C2 C1 111.01(9)
O4 C2 H2 110.8
O3 C2 H2 110.8
C1 C2 H2 110.8
O3 C3 C4 116.85(11)
O3 C3 C8 122.42(11)
C4 C3 C8 120.71(12)
C5 C4 C3 119.72(12)
C5 C4 H4 120.1
C3 C4 H4 120.1
C4 C5 C6 119.22(12)
C4 C5 H5 120.4
C6 C5 H5 120.4
C7 C6 C5 122.10(12)
C7 C6 N2 119.08(11)
C5 C6 N2 118.79(11)
C6 C7 C8 118.84(11)
C6 C7 H7 120.6
C8 C7 H7 120.6
C7 C8 C3 119.19(11)
C7 C8 C9 120.07(10)
C3 C8 C9 120.72(11)
O5 C9 C8 123.06(10)
O5 C9 C1 121.11(10)
C8 C9 C1 115.76(9)
N1 C10 C1 177.49(12)
C15 C11 C13 110.50(9)
C15 C11 C12 111.60(10)
C13 C11 C12 110.22(10)
C15 C11 C1 114.85(9)
C13 C11 C1 109.35(9)
C12 C11 C1 99.84(9)
O4 C12 C11 109.02(9)
O4 C12 H12A 109.9
C11 C12 H12A 109.9
O4 C12 H12B 109.9
C11 C12 H12B 109.9
H12A C12 H12B 108.3
C14 C13 C11 126.29(11)
C14 C13 H13 116.9
C11 C13 H13 116.9
C13 C14 H14A 120.0
C13 C14 H14B 120.0
H14A C14 H14B 120.0
C16 C15 C20 118.14(11)
C16 C15 C11 119.20(10)
C20 C15 C11 122.47(10)
C17 C16 C15 121.10(12)
C17 C16 H16 119.5
C15 C16 H16 119.5
C18 C17 C16 120.28(12)
C18 C17 H17 119.9
C16 C17 H17 119.9
C17 C18 C19 119.30(12)
C17 C18 H18 120.3
C19 C18 H18 120.3
C18 C19 C20 120.61(12)
C18 C19 H19 119.7
C20 C19 H19 119.7
C19 C20 C15 120.55(11)
C19 C20 H20 119.7
C15 C20 H20 119.7
O1 N2 O2 124.10(12)
O1 N2 C6 117.92(12)
O2 N2 C6 117.97(11)
C3 O3 C2 117.26(9)
C2 O4 C12 109.60(9)

loop_
_geom_bond_atom_site_label_1
_geom_bond_atom_site_label_2
_geom_bond_distance
C1 C10 1.4720(16)
C1 C2 1.5443(16)
C1 C9 1.5490(15)
C1 C11 1.5998(15)
C2 O4 1.3725(14)
C2 O3 1.4459(15)
C2 H2 0.9800
C3 O3 1.3594(15)
C3 C4 1.3933(17)
C3 C8 1.3994(17)
C4 C5 1.3728(19)
C4 H4 0.9300
C5 C6 1.3910(19)
C5 H5 0.9300
C6 C7 1.3765(17)
C6 N2 1.4681(16)
C7 C8 1.3959(17)
C7 H7 0.9300
C8 C9 1.4701(16)
C9 O5 1.2130(14)
C10 N1 1.1420(16)
C11 C15 1.5273(16)
C11 C13 1.5274(16)
C11 C12 1.5590(16)
C12 O4 1.4372(15)
C12 H12A 0.9700
C12 H12B 0.9700
C13 C14 1.3066(19)
C13 H13 0.9300
C14 H14A 0.9300
C14 H14B 0.9300
C15 C16 1.3957(16)
C15 C20 1.3947(17)
C16 C17 1.3869(18)
C16 H16 0.9300
C17 C18 1.3833(19)
C17 H17 0.9300
C18 C19 1.3846(18)
C18 H18 0.9300
C19 C20 1.3914(17)
C19 H19 0.9300
C20 H20 0.9300
N2 O1 1.2237(15)
N2 O2 1.2253(16)

loop_
_geom_torsion_atom_site_label_1
_geom_torsion_atom_site_label_2
_geom_torsion_atom_site_label_3
_geom_torsion_atom_site_label_4
_geom_torsion
C10 C1 C2 O4 -77.95(11)
C9 C1 C2 O4 164.68(9)
C11 C1 C2 O4 38.55(11)
C10 C1 C2 O3 166.02(9)
C9 C1 C2 O3 48.65(12)
C11 C1 C2 O3 -77.48(10)
O3 C3 C4 C5 177.42(11)
C8 C3 C4 C5 -4.13(19)
C3 C4 C5 C6 0.00(19)
C4 C5 C6 C7 3.50(19)
C4 C5 C6 N2 -174.49(11)
C5 C6 C7 C8 -2.76(18)
N2 C6 C7 C8 175.23(10)
C6 C7 C8 C3 -1.40(17)
C6 C7 C8 C9 -179.51(10)
O3 C3 C8 C7 -176.80(11)
C4 C3 C8 C7 4.84(18)
O3 C3 C8 C9 1.29(17)
C4 C3 C8 C9 -177.07(11)
C7 C8 C9 O5 0.67(17)
C3 C8 C9 O5 -177.40(11)
C7 C8 C9 C1 177.60(10)
C3 C8 C9 C1 -0.48(15)
C10 C1 C9 O5 34.46(14)
C2 C1 C9 O5 152.58(11)
C11 C1 C9 O5 -90.92(13)
C10 C1 C9 C8 -142.53(10)
C2 C1 C9 C8 -24.41(13)
C11 C1 C9 C8 92.09(12)
C10 C1 C11 C15 -34.22(13)
C2 C1 C11 C15 -148.64(10)
C9 C1 C11 C15 89.13(12)
C10 C1 C11 C13 -159.10(9)
C2 C1 C11 C13 86.49(10)
C9 C1 C11 C13 -35.75(13)
C10 C1 C11 C12 85.26(11)
C2 C1 C11 C12 -29.16(11)
C9 C1 C11 C12 -151.39(10)
C15 C11 C12 O4 134.59(10)
C13 C11 C12 O4 -102.23(11)
C1 C11 C12 O4 12.75(12)
C15 C11 C13 C14 -24.63(17)
C12 C11 C13 C14 -148.45(13)
C1 C11 C13 C14 102.74(14)
C13 C11 C15 C16 -90.96(13)
C12 C11 C15 C16 32.06(15)
C1 C11 C15 C16 144.77(10)
C13 C11 C15 C20 83.86(13)
C12 C11 C15 C20 -153.12(11)
C1 C11 C15 C20 -40.41(15)
C20 C15 C16 C17 1.20(18)
C11 C15 C16 C17 176.24(11)
C15 C16 C17 C18 0.08(19)
C16 C17 C18 C19 -1.09(19)
C17 C18 C19 C20 0.8(2)
C18 C19 C20 C15 0.52(19)
C16 C15 C20 C19 -1.50(18)
C11 C15 C20 C19 -176.37(11)
C7 C6 N2 O1 175.59(11)
C5 C6 N2 O1 -6.36(17)
C7 C6 N2 O2 -5.17(17)
C5 C6 N2 O2 172.89(12)
C4 C3 O3 C2 -155.73(11)
C8 C3 O3 C2 25.85(16)
O4 C2 O3 C3 -166.09(9)
C1 C2 O3 C3 -50.65(13)
O3 C2 O4 C12 86.67(11)
C1 C2 O4 C12 -31.98(12)
C11 C12 O4 C2 11.48(13)
